data_4502247
loop_
_publ_author_name
'Tian, Ai-xiang'
'Ying, Jun'
'Peng, Jun'
'Sha, Jing-quan'
'Su, Zhong-min'
'Pang, Hai-jun'
'Zhang, Peng-peng'
'Chen, Yuan'
'Zhu, Min'
'Shen, Yan'

_publ_section_title
;
 Using Flexible and Rigid Organic Ligands to Tune Topology Structures
 Based on Keggin Polyoxometalates
;
_journal_issue 3
_journal_name_full 'Crystal Growth &amp; Design'
_journal_page_first 1104
_journal_paper_doi 10.1021/cg900806k
_journal_volume 10
_journal_year 2010
_chemical_formula_sum 'C72 H77 Cu6 Mo12 N36 O42 P'
_chemical_formula_weight 3682
_chemical_name_systematic
; 
 ? 
;
_space_group_IT_number 2
_symmetry_cell_setting triclinic
_symmetry_space_group_name_Hall '-P 1'
_symmetry_space_group_name_H-M 'P -1'
_atom_sites_solution_hydrogens geom
_atom_sites_solution_primary direct
_atom_sites_solution_secondary difmap
_audit_creation_method SHELXL-97
_cell_angle_alpha 88.164(2)
_cell_angle_beta 62.988(2)
_cell_angle_gamma 72.394(2)
_cell_formula_units_Z 1
_cell_length_a 13.9986(16)
_cell_length_b 14.3641(17)
_cell_length_c 15.346(2)
_cell_measurement_temperature 296(2)
_cell_volume 2600.1(5)
_computing_structure_refinement 'SHELXL-97 (Sheldrick, 1997)'
_computing_structure_solution 'SHELXS-97 (Sheldrick, 1990)'
_diffrn_ambient_temperature 296(2)
_diffrn_measured_fraction_theta_full 0.871
_diffrn_measured_fraction_theta_max 0.871
_diffrn_measurement_device_type 'CCD area detector'
_diffrn_measurement_method 'CCD area detector'
_diffrn_radiation_monochromator graphite
_diffrn_radiation_source 'fine-focus sealed tube'
_diffrn_radiation_type MoK\a
_diffrn_radiation_wavelength 0.71073
_diffrn_reflns_av_R_equivalents 0.0189
_diffrn_reflns_av_sigmaI/netI 0.0408
_diffrn_reflns_limit_h_max 18
_diffrn_reflns_limit_h_min -9
_diffrn_reflns_limit_k_max 19
_diffrn_reflns_limit_k_min -19
_diffrn_reflns_limit_l_max 20
_diffrn_reflns_limit_l_min -16
_diffrn_reflns_number 15616
_diffrn_reflns_theta_full 28.41
_diffrn_reflns_theta_max 28.41
_diffrn_reflns_theta_min 1.50
_diffrn_standards_decay_% none
_diffrn_standards_interval_count none
_diffrn_standards_interval_time none
_diffrn_standards_number none
_exptl_absorpt_coefficient_mu 2.709
_exptl_absorpt_correction_T_max 0.763
_exptl_absorpt_correction_T_min 0.563
_exptl_absorpt_correction_type numerical
_exptl_absorpt_process_details 'ABSCOR by T.Higashi    8 March, 1995'
_exptl_crystal_colour black
_exptl_crystal_density_diffrn 2.349
_exptl_crystal_density_method 'not measured'
_exptl_crystal_description block
_exptl_crystal_F_000 1785
_exptl_crystal_size_max 0.24
_exptl_crystal_size_mid 0.18
_exptl_crystal_size_min 0.1
_refine_diff_density_max 1.356
_refine_diff_density_min -1.355
_refine_diff_density_rms 0.145
_refine_ls_extinction_method none
_refine_ls_goodness_of_fit_ref 1.003
_refine_ls_hydrogen_treatment mixed
_refine_ls_matrix_type full
_refine_ls_number_parameters 781
_refine_ls_number_reflns 11397
_refine_ls_number_restraints 0
_refine_ls_restrained_S_all 1.003
_refine_ls_R_factor_all 0.0561
_refine_ls_R_factor_gt 0.0427
_refine_ls_shift/su_max 0.002
_refine_ls_shift/su_mean 0.000
_refine_ls_structure_factor_coef Fsqd
_refine_ls_weighting_details 'calc w=1/[\s^2^(Fo^2^)+(0.0674P)^2^+3.5998P] where P=(Fo^2^+2Fc^2^)/3'
_refine_ls_weighting_scheme calc
_refine_ls_wR_factor_gt 0.1090
_refine_ls_wR_factor_ref 0.1187
_reflns_number_gt 9087
_reflns_number_total 13096
_reflns_threshold_expression >2sigma(I)
_cod_data_source_file cg900806k_si_003.cif
_cod_data_source_block compound-1
_cod_depositor_comments
;
The following automatic conversions were performed:

'_symmetry_cell_setting' value 'Triclinic' changed to 'triclinic'
according to /home/saulius/struct/CIF-dictionaries/cif_core.dic
dictionary named 'cif_core.dic' version 2.4.2 from 2011-04-26.

Automatic conversion script
Id: cif_fix_values 1715 2011-07-08 13:25:40Z adriana 
;
_cod_original_cell_volume 2600.1(6)
_cod_original_sg_symbol_H-M P-1
_cod_database_code 4502247

loop_
_symmetry_equiv_pos_as_xyz
'x, y, z'
'-x, -y, -z'

loop_
_atom_site_label
_atom_site_type_symbol
_atom_site_fract_x
_atom_site_fract_y
_atom_site_fract_z
_atom_site_U_iso_or_equiv
_atom_site_adp_type
_atom_site_occupancy
_atom_site_symmetry_multiplicity
_atom_site_calc_flag
_atom_site_refinement_flags
P1 P 0.0000 -0.5000 1.5000 0.0155(3) Uani 1 2 d S
Mo1 Mo 0.11769(4) -0.59608(3) 1.24838(3) 0.02745(10) Uani 1 1 d .
Mo2 Mo 0.10957(4) -0.30032(3) 1.41937(3) 0.02650(10) Uani 1 1 d .
Mo3 Mo -0.17297(4) -0.55210(3) 1.41150(3) 0.02857(10) Uani 1 1 d .
Mo4 Mo -0.06939(3) -0.35071(3) 1.33272(3) 0.02436(10) Uani 1 1 d .
Mo5 Mo -0.18364(3) -0.25400(3) 1.58278(3) 0.02566(10) Uani 1 1 d .
Mo6 Mo 0.29503(3) -0.54814(3) 1.33782(3) 0.02873(11) Uani 1 1 d .
O1' O 0.0220(5) -0.5021(4) 1.5899(4) 0.0188(12) Uani 0.50 1 d P
O1 O 0.0255(5) -0.6024(4) 1.5277(4) 0.0208(12) Uani 0.50 1 d P
OW1 O 1.3708(10) 0.8496(8) 0.2807(8) 0.186(4) Uani 1 1 d .
O2' O -0.1050(5) -0.4295(4) 1.5871(4) 0.0196(12) Uani 0.50 1 d P
O2 O -0.1020(5) -0.5375(4) 1.5277(4) 0.0201(12) Uani 0.50 1 d P
O3 O 0.2845(5) -0.5169(3) 1.4615(3) 0.087(2) Uani 1 1 d .
O4 O -0.0277(3) -0.6118(3) 1.3050(4) 0.0711(16) Uani 1 1 d .
O5 O 0.0494(3) -0.4617(3) 1.2463(4) 0.0667(15) Uani 1 1 d .
O6 O 0.2426(4) -0.5653(3) 1.2459(4) 0.0625(14) Uani 1 1 d .
O7 O -0.1681(4) -0.4281(3) 1.3669(4) 0.0761(17) Uani 1 1 d .
O8 O 0.2360(5) -0.4087(3) 1.3375(3) 0.0735(17) Uani 1 1 d .
O9 O 0.1578(4) -0.2051(3) 1.3836(3) 0.0514(11) Uani 1 1 d .
O10 O -0.1054(3) -0.2797(3) 1.2567(3) 0.0493(10) Uani 1 1 d .
O11 O 0.1475(5) -0.3355(3) 1.5229(3) 0.0739(17) Uani 1 1 d .
O12 O 0.1597(5) -0.7105(4) 1.3071(4) 0.0710(16) Uani 1 1 d .
O13 O 0.1744(4) -0.6435(3) 1.1315(3) 0.0446(10) Uani 1 1 d .
O14 O -0.2689(4) -0.1377(3) 1.6227(3) 0.0522(11) Uani 1 1 d .
O15 O 0.2918(5) -0.6755(4) 1.3715(4) 0.0727(17) Uani 1 1 d .
O16 O -0.0421(4) -0.2338(4) 1.5223(3) 0.0618(14) Uani 1 1 d .
O17 O 0.0430(4) -0.3052(4) 1.3373(3) 0.0620(14) Uani 1 1 d .
O18 O -0.1738(3) -0.2715(4) 1.4573(3) 0.0522(11) Uani 1 1 d .
O19 O -0.2555(3) -0.5756(3) 1.3690(3) 0.0378(8) Uani 1 1 d .
O20 O 0.4332(3) -0.5725(3) 1.2620(3) 0.0439(9) Uani 1 1 d .
Cu1 Cu 0.12924(9) 0.00512(9) 1.41875(6) 0.0784(3) Uani 1 1 d .
Cu2 Cu 0.61372(7) -0.40227(5) 1.94628(6) 0.0519(2) Uani 1 1 d .
Cu3 Cu 0.54634(8) 0.45433(6) 0.37563(6) 0.0590(2) Uani 1 1 d .
N1 N 0.1437(4) -0.0195(4) 1.5336(3) 0.0472(12) Uani 1 1 d .
N2 N 0.1667(5) -0.1011(3) 1.6521(4) 0.0525(14) Uani 1 1 d .
N3 N 0.1469(4) -0.0041(3) 1.6712(3) 0.0372(10) Uani 1 1 d .
N4 N 0.4559(5) -0.1056(4) 1.9975(3) 0.0518(13) Uani 1 1 d .
N5 N 0.5230(4) -0.1224(3) 1.8982(3) 0.0337(9) Uani 1 1 d .
N6 N 0.5530(4) -0.2657(3) 1.9491(4) 0.0431(11) Uani 1 1 d .
N7 N 0.6592(4) -0.5371(3) 1.9570(3) 0.0417(11) Uani 1 1 d .
N8 N 0.7517(5) -0.6988(4) 1.9162(4) 0.0535(13) Uani 1 1 d .
N9 N 0.6827(4) -0.6768(3) 2.0148(3) 0.0422(11) Uani 1 1 d .
N10 N 1.1127(5) -0.9101(4) 2.1753(4) 0.0515(13) Uani 1 1 d .
N11 N 1.1334(5) -1.0068(4) 2.1532(4) 0.0561(14) Uani 1 1 d .
N12 N 1.1216(5) -0.9768(5) 2.2999(4) 0.0618(15) Uani 1 1 d .
N13 N 0.5854(5) 0.5429(4) 0.2815(4) 0.0487(12) Uani 1 1 d .
N14 N 0.5819(5) 0.6482(4) 0.1715(4) 0.0535(13) Uani 1 1 d .
N15 N 0.6874(4) 0.6143(3) 0.1648(3) 0.0426(11) Uani 1 1 d .
N16 N 0.5251(4) 0.3572(3) 0.4617(4) 0.0470(12) Uani 1 1 d .
N17 N 0.5617(5) 0.2503(4) 0.5607(5) 0.0577(15) Uani 1 1 d .
N18 N 0.4631(4) 0.2562(3) 0.5631(3) 0.0388(10) Uani 1 1 d .
C1 C 0.1642(6) -0.1064(5) 1.5682(5) 0.0549(17) Uani 1 1 d .
H1A H 0.1757 -0.1652 1.5355 0.066 Uiso 1 1 calc R
C2 C 0.1329(5) 0.0428(4) 1.6009(4) 0.0436(13) Uani 1 1 d .
H2A H 0.1176 0.1102 1.5990 0.052 Uiso 1 1 calc R
C3 C 0.1342(5) 0.0355(4) 1.7631(4) 0.0402(12) Uani 1 1 d .
H3A H 0.0832 0.0091 1.8168 0.048 Uiso 1 1 calc R
H3B H 0.0987 0.1063 1.7724 0.048 Uiso 1 1 calc R
C4 C 0.2433(5) 0.0141(4) 1.7704(4) 0.0334(11) Uani 1 1 d .
C5 C 0.3304(5) -0.0740(4) 1.7344(4) 0.0398(12) Uani 1 1 d .
H5A H 0.3280 -0.1219 1.6968 0.048 Uiso 1 1 calc R
C6 C 0.4219(5) -0.0925(4) 1.7536(4) 0.0378(12) Uani 1 1 d .
H6A H 0.4809 -0.1519 1.7278 0.045 Uiso 1 1 calc R
C7 C 0.4254(4) -0.0219(4) 1.8115(4) 0.0324(11) Uani 1 1 d .
C8 C 0.3412(5) 0.0677(4) 1.8440(4) 0.0377(12) Uani 1 1 d .
H8A H 0.3446 0.1164 1.8800 0.045 Uiso 1 1 calc R
C9 C 0.2514(5) 0.0858(4) 1.8231(4) 0.0391(12) Uani 1 1 d .
H9A H 0.1954 0.1471 1.8448 0.047 Uiso 1 1 calc R
C10 C 0.5228(5) -0.0430(4) 1.8362(4) 0.0368(11) Uani 1 1 d .
H10A H 0.5940 -0.0612 1.7757 0.044 Uiso 1 1 calc R
H10B H 0.5162 0.0161 1.8704 0.044 Uiso 1 1 calc R
C11 C 0.5791(5) -0.2163(4) 1.8710(4) 0.0415(13) Uani 1 1 d .
H11A H 0.6299 -0.2446 1.8064 0.050 Uiso 1 1 calc R
C12 C 0.4786(6) -0.1930(5) 2.0240(4) 0.0526(16) Uani 1 1 d .
H12A H 0.4461 -0.2047 2.0895 0.063 Uiso 1 1 calc R
C13 C 0.7342(5) -0.6129(4) 1.8847(4) 0.0455(14) Uani 1 1 d .
H13A H 0.7701 -0.6043 1.8185 0.055 Uiso 1 1 calc R
C14 C 0.6290(5) -0.5818(4) 2.0379(4) 0.0430(13) Uani 1 1 d .
H14A H 0.5775 -0.5504 2.1014 0.052 Uiso 1 1 calc R
C15 C 0.6845(6) -0.7524(5) 2.0812(5) 0.0527(16) Uani 1 1 d .
H15A H 0.6800 -0.8109 2.0555 0.063 Uiso 1 1 calc R
H15B H 0.6193 -0.7283 2.1456 0.063 Uiso 1 1 calc R
C16 C 0.7916(5) -0.7778(4) 2.0906(4) 0.0441(14) Uani 1 1 d .
C17 C 0.8868(5) -0.8530(4) 2.0279(4) 0.0471(14) Uani 1 1 d .
H17A H 0.8840 -0.8898 1.9809 0.056 Uiso 1 1 calc R
C18 C 0.9868(6) -0.8742(4) 2.0343(4) 0.0448(14) Uani 1 1 d .
H18A H 1.0498 -0.9264 1.9930 0.054 Uiso 1 1 calc R
C19 C 0.9930(6) -0.8173(4) 2.1025(4) 0.0437(14) Uani 1 1 d .
C20 C 0.8978(7) -0.7434(5) 2.1647(5) 0.0618(19) Uani 1 1 d .
H20A H 0.9004 -0.7058 2.2113 0.074 Uiso 1 1 calc R
C21 C 0.7980(7) -0.7238(5) 2.1596(5) 0.0608(19) Uani 1 1 d .
H21A H 0.7341 -0.6735 2.2030 0.073 Uiso 1 1 calc R
C22 C 1.1025(7) -0.8384(6) 2.1069(5) 0.0615(19) Uani 1 1 d .
H22A H 1.1654 -0.8637 2.0415 0.074 Uiso 1 1 calc R
H22B H 1.1071 -0.7776 2.1277 0.074 Uiso 1 1 calc R
C23 C 1.1034(7) -0.8926(6) 2.2641(5) 0.063(2) Uani 1 1 d .
H23A H 1.0869 -0.8312 2.2954 0.075 Uiso 1 1 calc R
C24 C 1.1399(6) -1.0455(6) 2.2292(5) 0.0602(18) Uani 1 1 d .
H24A H 1.1554 -1.1125 2.2348 0.072 Uiso 1 1 calc R
C25 C 0.5250(6) 0.6038(5) 0.2410(5) 0.0563(16) Uani 1 1 d .
H25A H 0.4489 0.6126 0.2618 0.068 Uiso 1 1 calc R
C26 C 0.6868(6) 0.5536(4) 0.2308(4) 0.0471(14) Uani 1 1 d .
H26A H 0.7491 0.5224 0.2408 0.057 Uiso 1 1 calc R
C27 C 0.7800(6) 0.6494(4) 0.0956(4) 0.0512(15) Uani 1 1 d .
H27A H 0.7848 0.7014 0.1307 0.061 Uiso 1 1 calc R
H27B H 0.7619 0.6774 0.0444 0.061 Uiso 1 1 calc R
C28 C 0.8930(5) 0.5704(4) 0.0483(4) 0.0411(13) Uani 1 1 d .
C29 C 0.9869(6) 0.5864(4) 0.0470(4) 0.0498(15) Uani 1 1 d .
H29 H 0.9782 0.6448 0.0786 0.060 Uiso 1 1 calc R
C30 C 0.9087(6) 0.4829(4) 0.0002(5) 0.0493(14) Uani 1 1 d .
H30 H 0.8469 0.4713 0.0000 0.059 Uiso 1 1 calc R
C31 C 0.4415(5) 0.3185(4) 0.5045(4) 0.0387(12) Uani 1 1 d .
H31A H 0.3781 0.3333 0.4945 0.046 Uiso 1 1 calc R
C32 C 0.5955(6) 0.3128(5) 0.5005(6) 0.0617(19) Uani 1 1 d .
H32A H 0.6620 0.3260 0.4852 0.074 Uiso 1 1 calc R
C33 C 0.4014(5) 0.1896(4) 0.6184(4) 0.0455(14) Uani 1 1 d .
H33A H 0.3222 0.2172 0.6340 0.055 Uiso 1 1 calc R
H33B H 0.4054 0.1825 0.6798 0.055 Uiso 1 1 calc R
C34 C 0.4519(4) 0.0905(4) 0.5583(4) 0.0394(12) Uani 1 1 d .
C35 C 0.4029(5) 0.0666(4) 0.5055(5) 0.0459(14) Uani 1 1 d .
H35A H 0.3374 0.1117 0.5088 0.055 Uiso 1 1 calc R
C36 C 0.4493(5) -0.0223(4) 0.4485(5) 0.0470(14) Uani 1 1 d .
H36 H 0.4146 -0.0373 0.4141 0.056 Uiso 1 1 calc R

loop_
_atom_site_aniso_label
_atom_site_aniso_U_11
_atom_site_aniso_U_22
_atom_site_aniso_U_33
_atom_site_aniso_U_23
_atom_site_aniso_U_13
_atom_site_aniso_U_12
P1 0.0174(7) 0.0167(7) 0.0140(7) 0.0016(5) -0.0089(6) -0.0051(6)
Mo1 0.0341(2) 0.0326(2) 0.01750(19) 0.00047(15) -0.01103(17) -0.01460(18)
Mo2 0.0377(2) 0.02298(19) 0.0248(2) 0.00706(15) -0.01674(18) -0.01457(17)
Mo3 0.0315(2) 0.0298(2) 0.0336(2) -0.00052(17) -0.02337(19) -0.00831(17)
Mo4 0.0295(2) 0.02368(19) 0.02263(19) 0.00740(15) -0.01541(17) -0.00738(16)
Mo5 0.0320(2) 0.02046(19) 0.0273(2) 0.00360(15) -0.01819(18) -0.00521(16)
Mo6 0.0228(2) 0.0401(2) 0.02048(19) 0.00626(17) -0.00960(16) -0.00741(17)
O1' 0.026(3) 0.018(3) 0.019(3) 0.002(2) -0.014(2) -0.009(2)
O1 0.022(3) 0.022(3) 0.021(3) 0.003(2) -0.013(3) -0.006(2)
OW1 0.176(10) 0.172(9) 0.174(10) 0.023(7) -0.083(8) -0.006(8)
O2' 0.025(3) 0.019(3) 0.022(3) 0.001(2) -0.016(3) -0.007(2)
O2 0.025(3) 0.022(3) 0.016(3) 0.001(2) -0.011(2) -0.009(2)
O3 0.132(5) 0.053(3) 0.036(2) -0.013(2) -0.053(3) 0.046(3)
O4 0.031(2) 0.027(2) 0.120(4) -0.005(2) -0.003(2) -0.0133(17)
O5 0.030(2) 0.0261(19) 0.113(4) -0.008(2) -0.007(2) -0.0094(17)
O6 0.094(4) 0.078(3) 0.084(3) 0.061(3) -0.077(3) -0.066(3)
O7 0.029(2) 0.032(2) 0.128(5) -0.012(2) -0.001(3) -0.0128(18)
O8 0.105(4) 0.054(3) 0.037(2) -0.007(2) -0.046(3) 0.029(3)
O9 0.080(3) 0.053(2) 0.039(2) 0.0150(18) -0.027(2) -0.047(2)
O10 0.041(2) 0.068(3) 0.0316(19) 0.0216(19) -0.0197(18) -0.006(2)
O11 0.114(4) 0.049(2) 0.035(2) -0.0125(19) -0.049(3) 0.030(3)
O12 0.102(4) 0.102(4) 0.091(4) 0.076(3) -0.085(3) -0.084(3)
O13 0.073(3) 0.0342(19) 0.0239(18) 0.0017(15) -0.0202(19) -0.0170(19)
O14 0.055(3) 0.037(2) 0.061(3) -0.0170(19) -0.039(2) 0.0100(18)
O15 0.111(4) 0.108(4) 0.087(3) 0.078(3) -0.088(3) -0.092(4)
O16 0.039(2) 0.125(4) 0.027(2) -0.009(2) -0.0105(18) -0.039(3)
O17 0.040(2) 0.117(4) 0.028(2) -0.021(2) -0.0081(18) -0.034(3)
O18 0.038(2) 0.094(3) 0.0274(19) -0.012(2) -0.0099(17) -0.031(2)
O19 0.043(2) 0.039(2) 0.049(2) 0.0074(16) -0.0328(19) -0.0187(17)
O20 0.0269(19) 0.058(2) 0.043(2) 0.0155(18) -0.0137(17) -0.0134(17)
Cu1 0.0776(7) 0.1384(10) 0.0447(5) 0.0256(5) -0.0470(5) -0.0402(6)
Cu2 0.0524(5) 0.0409(4) 0.0644(5) 0.0212(4) -0.0312(4) -0.0129(3)
Cu3 0.0754(6) 0.0399(4) 0.0556(5) 0.0210(4) -0.0250(4) -0.0207(4)
N1 0.052(3) 0.067(3) 0.034(2) 0.009(2) -0.030(2) -0.018(3)
N2 0.089(4) 0.032(2) 0.058(3) 0.008(2) -0.054(3) -0.016(3)
N3 0.053(3) 0.036(2) 0.033(2) 0.0099(18) -0.027(2) -0.017(2)
N4 0.069(4) 0.047(3) 0.028(2) 0.001(2) -0.015(2) -0.015(3)
N5 0.037(2) 0.035(2) 0.028(2) 0.0039(17) -0.0169(19) -0.0086(18)
N6 0.045(3) 0.043(3) 0.045(3) 0.017(2) -0.025(2) -0.013(2)
N7 0.044(3) 0.039(2) 0.041(3) 0.014(2) -0.020(2) -0.012(2)
N8 0.063(3) 0.046(3) 0.041(3) 0.012(2) -0.020(3) -0.012(3)
N9 0.045(3) 0.039(2) 0.038(2) 0.019(2) -0.016(2) -0.014(2)
N10 0.069(4) 0.073(4) 0.039(3) 0.016(3) -0.038(3) -0.041(3)
N11 0.068(4) 0.064(4) 0.045(3) 0.002(3) -0.036(3) -0.017(3)
N12 0.076(4) 0.088(4) 0.047(3) 0.012(3) -0.045(3) -0.033(3)
N13 0.058(3) 0.039(3) 0.055(3) 0.016(2) -0.031(3) -0.018(2)
N14 0.058(3) 0.050(3) 0.062(3) 0.021(3) -0.036(3) -0.017(3)
N15 0.057(3) 0.041(3) 0.037(2) 0.014(2) -0.028(2) -0.017(2)
N16 0.042(3) 0.039(3) 0.056(3) 0.019(2) -0.021(2) -0.012(2)
N17 0.051(3) 0.054(3) 0.087(4) 0.033(3) -0.043(3) -0.027(3)
N18 0.035(2) 0.038(2) 0.046(3) 0.014(2) -0.020(2) -0.014(2)
C1 0.070(4) 0.050(4) 0.054(4) -0.006(3) -0.043(4) -0.009(3)
C2 0.051(3) 0.049(3) 0.044(3) 0.017(3) -0.030(3) -0.023(3)
C3 0.046(3) 0.049(3) 0.030(3) 0.000(2) -0.022(2) -0.015(3)
C4 0.046(3) 0.031(2) 0.030(2) 0.010(2) -0.022(2) -0.015(2)
C5 0.056(4) 0.034(3) 0.037(3) 0.005(2) -0.026(3) -0.017(3)
C6 0.050(3) 0.031(3) 0.035(3) 0.003(2) -0.023(3) -0.011(2)
C7 0.040(3) 0.032(2) 0.027(2) 0.0060(19) -0.016(2) -0.013(2)
C8 0.051(3) 0.032(3) 0.035(3) 0.001(2) -0.024(3) -0.013(2)
C9 0.050(3) 0.027(2) 0.043(3) 0.003(2) -0.027(3) -0.007(2)
C10 0.044(3) 0.035(3) 0.035(3) 0.002(2) -0.020(2) -0.013(2)
C11 0.040(3) 0.038(3) 0.039(3) 0.009(2) -0.016(2) -0.006(2)
C12 0.068(4) 0.053(4) 0.033(3) 0.011(3) -0.021(3) -0.019(3)
C13 0.057(4) 0.049(3) 0.031(3) 0.011(2) -0.023(3) -0.014(3)
C14 0.039(3) 0.044(3) 0.036(3) 0.011(2) -0.012(2) -0.009(2)
C15 0.060(4) 0.047(3) 0.052(4) 0.028(3) -0.025(3) -0.021(3)
C16 0.064(4) 0.033(3) 0.034(3) 0.015(2) -0.023(3) -0.017(3)
C17 0.061(4) 0.049(3) 0.040(3) -0.002(3) -0.030(3) -0.018(3)
C18 0.062(4) 0.043(3) 0.035(3) 0.001(2) -0.028(3) -0.016(3)
C19 0.070(4) 0.045(3) 0.033(3) 0.013(2) -0.034(3) -0.027(3)
C20 0.102(6) 0.051(4) 0.044(4) -0.004(3) -0.041(4) -0.029(4)
C21 0.085(5) 0.038(3) 0.051(4) -0.004(3) -0.032(4) -0.007(3)
C22 0.087(5) 0.082(5) 0.054(4) 0.030(4) -0.045(4) -0.060(4)
C23 0.089(5) 0.091(5) 0.044(4) 0.016(4) -0.045(4) -0.055(5)
C24 0.064(4) 0.075(5) 0.057(4) 0.018(3) -0.043(4) -0.020(4)
C25 0.060(4) 0.055(4) 0.065(4) 0.021(3) -0.036(4) -0.023(3)
C26 0.063(4) 0.042(3) 0.048(3) 0.017(3) -0.037(3) -0.016(3)
C27 0.069(4) 0.044(3) 0.040(3) 0.013(3) -0.024(3) -0.021(3)
C28 0.055(4) 0.046(3) 0.027(3) 0.007(2) -0.022(3) -0.019(3)
C29 0.067(4) 0.041(3) 0.045(3) -0.002(3) -0.026(3) -0.022(3)
C30 0.058(4) 0.048(3) 0.051(4) 0.001(3) -0.030(3) -0.020(3)
C31 0.040(3) 0.032(3) 0.042(3) 0.010(2) -0.021(3) -0.007(2)
C32 0.048(4) 0.056(4) 0.099(6) 0.039(4) -0.043(4) -0.030(3)
C33 0.044(3) 0.049(3) 0.045(3) 0.022(3) -0.019(3) -0.022(3)
C34 0.033(3) 0.039(3) 0.050(3) 0.024(2) -0.020(2) -0.017(2)
C35 0.035(3) 0.046(3) 0.064(4) 0.024(3) -0.031(3) -0.013(3)
C36 0.045(3) 0.051(3) 0.064(4) 0.027(3) -0.038(3) -0.023(3)

loop_
_atom_type_symbol
_atom_type_description
_atom_type_scat_dispersion_real
_atom_type_scat_dispersion_imag
_atom_type_scat_source
C C 0.0033 0.0016 'International Tables Vol C Tables 4.2.6.8 and 6.1.1.4'
H H 0.0000 0.0000 'International Tables Vol C Tables 4.2.6.8 and 6.1.1.4'
N N 0.0061 0.0033 'International Tables Vol C Tables 4.2.6.8 and 6.1.1.4'
O O 0.0106 0.0060 'International Tables Vol C Tables 4.2.6.8 and 6.1.1.4'
P P 0.1023 0.0942 'International Tables Vol C Tables 4.2.6.8 and 6.1.1.4'
Mo Mo -1.6832 0.6857 'International Tables Vol C Tables 4.2.6.8 and 6.1.1.4'
Cu Cu 0.3201 1.2651 'International Tables Vol C Tables 4.2.6.8 and 6.1.1.4'

loop_
_geom_angle_atom_site_label_1
_geom_angle_atom_site_label_2
_geom_angle_atom_site_label_3
_geom_angle
_geom_angle_site_symmetry_1
_geom_angle_site_symmetry_3
O1 P1 O1 180.0(5) 2_548 .
O1 P1 O2' 110.2(3) 2_548 2_548
O1 P1 O2' 69.8(3) . 2_548
O1 P1 O2' 69.8(3) 2_548 .
O1 P1 O2' 110.2(3) . .
O2' P1 O2' 180.0(4) 2_548 .
O1 P1 O1' 69.3(3) 2_548 2_548
O1 P1 O1' 110.7(3) . 2_548
O2' P1 O1' 70.9(3) 2_548 2_548
O2' P1 O1' 109.1(3) . 2_548
O1 P1 O1' 110.7(3) 2_548 .
O1 P1 O1' 69.3(3) . .
O2' P1 O1' 109.1(3) 2_548 .
O2' P1 O1' 70.9(3) . .
O1' P1 O1' 180.000(1) 2_548 .
O1 P1 O2 69.8(3) 2_548 2_548
O1 P1 O2 110.2(3) . 2_548
O2' P1 O2 71.4(3) 2_548 2_548
O2' P1 O2 108.6(3) . 2_548
O1' P1 O2 107.8(3) 2_548 2_548
O1' P1 O2 72.2(3) . 2_548
O1 P1 O2 110.2(3) 2_548 .
O1 P1 O2 69.8(3) . .
O2' P1 O2 108.6(3) 2_548 .
O2' P1 O2 71.4(3) . .
O1' P1 O2 72.2(3) 2_548 .
O1' P1 O2 107.8(3) . .
O2 P1 O2 180.000(2) 2_548 .
O13 Mo1 O5 102.9(2) . .
O13 Mo1 O4 102.6(2) . .
O5 Mo1 O4 88.95(18) . .
O13 Mo1 O6 100.2(2) . .
O5 Mo1 O6 88.97(19) . .
O4 Mo1 O6 157.0(2) . .
O13 Mo1 O12 101.3(2) . .
O5 Mo1 O12 155.8(2) . .
O4 Mo1 O12 85.6(2) . .
O6 Mo1 O12 86.91(17) . .
O13 Mo1 O1' 160.1(2) . 2_548
O5 Mo1 O1' 63.7(2) . 2_548
O4 Mo1 O1' 64.3(2) . 2_548
O6 Mo1 O1' 94.5(2) . 2_548
O12 Mo1 O1' 92.9(2) . 2_548
O13 Mo1 O2' 157.6(2) . 2_548
O5 Mo1 O2' 94.3(2) . 2_548
O4 Mo1 O2' 91.8(2) . 2_548
O6 Mo1 O2' 65.5(2) . 2_548
O12 Mo1 O2' 62.4(2) . 2_548
O1' Mo1 O2' 42.31(18) 2_548 2_548
O9 Mo2 O17 101.7(2) . .
O9 Mo2 O8 102.5(2) . .
O17 Mo2 O8 89.5(2) . .
O9 Mo2 O11 101.9(2) . .
O17 Mo2 O11 156.2(2) . .
O8 Mo2 O11 87.97(18) . .
O9 Mo2 O16 100.9(2) . .
O17 Mo2 O16 86.84(17) . .
O8 Mo2 O16 156.6(2) . .
O11 Mo2 O16 86.1(2) . .
O9 Mo2 O2 160.1(2) . 2_548
O17 Mo2 O2 93.6(2) . 2_548
O8 Mo2 O2 64.7(2) . 2_548
O11 Mo2 O2 64.1(2) . 2_548
O16 Mo2 O2 92.5(2) . 2_548
O9 Mo2 O1 158.7(2) . 2_548
O17 Mo2 O1 64.2(2) . 2_548
O8 Mo2 O1 93.6(2) . 2_548
O11 Mo2 O1 92.4(2) . 2_548
O16 Mo2 O1 64.1(2) . 2_548
O2 Mo2 O1 41.11(19) 2_548 2_548
O19 Mo3 O4 101.2(2) . .
O19 Mo3 O7 100.0(2) . .
O4 Mo3 O7 89.19(19) . .
O19 Mo3 O11 101.0(2) . 2_548
O4 Mo3 O11 88.4(2) . 2_548
O7 Mo3 O11 158.9(3) . 2_548
O19 Mo3 O3 100.6(2) . 2_548
O4 Mo3 O3 158.2(3) . 2_548
O7 Mo3 O3 87.8(2) . 2_548
O11 Mo3 O3 86.72(18) 2_548 2_548
O19 Mo3 O2 158.52(19) . .
O4 Mo3 O2 94.4(2) . .
O7 Mo3 O2 94.9(2) . .
O11 Mo3 O2 64.4(2) 2_548 .
O3 Mo3 O2 64.4(2) 2_548 .
O19 Mo3 O1' 157.76(18) . 2_548
O4 Mo3 O1' 64.8(2) . 2_548
O7 Mo3 O1' 64.2(2) . 2_548
O11 Mo3 O1' 96.0(2) 2_548 2_548
O3 Mo3 O1' 94.6(2) 2_548 2_548
O2 Mo3 O1' 43.68(19) . 2_548
O10 Mo4 O5 103.2(2) . .
O10 Mo4 O17 102.6(2) . .
O5 Mo4 O17 88.00(19) . .
O10 Mo4 O7 101.4(2) . .
O5 Mo4 O7 87.86(18) . .
O17 Mo4 O7 156.0(2) . .
O10 Mo4 O18 100.8(2) . .
O5 Mo4 O18 156.0(2) . .
O17 Mo4 O18 87.00(17) . .
O7 Mo4 O18 87.23(19) . .
O10 Mo4 O1' 159.7(2) . 2_548
O5 Mo4 O1' 63.9(2) . 2_548
O17 Mo4 O1' 92.9(2) . 2_548
O7 Mo4 O1' 64.1(2) . 2_548
O18 Mo4 O1' 92.9(2) . 2_548
O10 Mo4 O1 159.4(2) . 2_548
O5 Mo4 O1 92.5(2) . 2_548
O17 Mo4 O1 64.3(2) . 2_548
O7 Mo4 O1 92.3(2) . 2_548
O18 Mo4 O1 64.24(19) . 2_548
O1' Mo4 O1 40.82(18) 2_548 2_548
O14 Mo5 O16 100.0(2) . .
O14 Mo5 O18 101.5(2) . .
O16 Mo5 O18 89.22(17) . .
O14 Mo5 O12 101.1(2) . 2_548
O16 Mo5 O12 88.70(19) . 2_548
O18 Mo5 O12 157.3(2) . 2_548
O14 Mo5 O15 101.4(2) . 2_548
O16 Mo5 O15 158.6(2) . 2_548
O18 Mo5 O15 86.96(18) . 2_548
O12 Mo5 O15 86.80(17) 2_548 2_548
O14 Mo5 O2' 158.8(2) . .
O16 Mo5 O2' 94.4(2) . .
O18 Mo5 O2' 94.1(2) . .
O12 Mo5 O2' 63.5(2) 2_548 .
O15 Mo5 O2' 64.9(2) 2_548 .
O14 Mo5 O1 159.6(2) . 2_548
O16 Mo5 O1 65.7(2) . 2_548
O18 Mo5 O1 65.42(19) . 2_548
O12 Mo5 O1 93.3(2) 2_548 2_548
O15 Mo5 O1 93.7(2) 2_548 2_548
O2' Mo5 O1 41.56(19) . 2_548
O20 Mo6 O15 100.5(2) . .
O20 Mo6 O3 102.1(2) . .
O15 Mo6 O3 89.0(2) . .
O20 Mo6 O6 100.6(2) . .
O15 Mo6 O6 88.41(17) . .
O3 Mo6 O6 157.3(3) . .
O20 Mo6 O8 102.2(2) . .
O15 Mo6 O8 157.4(3) . .
O3 Mo6 O8 86.53(18) . .
O6 Mo6 O8 87.3(2) . .
O20 Mo6 O2 159.4(2) . 2_548
O15 Mo6 O2 94.4(2) . 2_548
O3 Mo6 O2 63.7(2) . 2_548
O6 Mo6 O2 94.0(2) . 2_548
O8 Mo6 O2 63.8(2) . 2_548
O20 Mo6 O2' 158.09(19) . 2_548
O15 Mo6 O2' 64.1(2) . 2_548
O3 Mo6 O2' 93.5(2) . 2_548
O6 Mo6 O2' 65.19(19) . 2_548
O8 Mo6 O2' 94.0(2) . 2_548
O2 Mo6 O2' 42.53(18) 2_548 2_548
P1 O1' O1 54.3(3) . .
P1 O1' O2' 54.5(3) . .
O1 O1' O2' 90.4(4) . .
P1 O1' Mo3 122.0(3) . 2_548
O1 O1' Mo3 132.1(4) . 2_548
O2' O1' Mo3 128.3(3) . 2_548
P1 O1' Mo4 125.4(3) . 2_548
O1 O1' Mo4 71.1(3) . 2_548
O2' O1' Mo4 133.5(3) . 2_548
Mo3 O1' Mo4 92.87(19) 2_548 2_548
P1 O1' Mo1 123.6(3) . 2_548
O1 O1' Mo1 132.3(4) . 2_548
O2' O1' Mo1 69.1(3) . 2_548
Mo3 O1' Mo1 91.75(18) 2_548 2_548
Mo4 O1' Mo1 92.10(18) 2_548 2_548
P1 O1 O1' 56.5(3) . .
P1 O1 O2' 56.2(3) . 2_548
O1' O1 O2' 92.7(4) . 2_548
P1 O1 O2 56.5(3) . .
O1' O1 O2 92.0(4) . .
O2' O1 O2 92.2(4) 2_548 .
P1 O1 Mo5 124.5(3) . 2_548
O1' O1 Mo5 131.9(4) . 2_548
O2' O1 Mo5 68.4(3) 2_548 2_548
O2 O1 Mo5 130.8(3) . 2_548
P1 O1 Mo4 124.6(3) . 2_548
O1' O1 Mo4 68.1(3) . 2_548
O2' O1 Mo4 131.4(3) 2_548 2_548
O2 O1 Mo4 130.9(3) . 2_548
Mo5 O1 Mo4 91.33(19) 2_548 2_548
P1 O1 Mo2 124.3(3) . 2_548
O1' O1 Mo2 129.9(4) . 2_548
O2' O1 Mo2 131.4(3) 2_548 2_548
O2 O1 Mo2 67.8(3) . 2_548
Mo5 O1 Mo2 91.31(19) 2_548 2_548
Mo4 O1 Mo2 90.76(19) 2_548 2_548
P1 O2' O1 54.0(3) . 2_548
P1 O2' O1' 54.6(3) . .
O1 O2' O1' 90.4(4) 2_548 .
P1 O2' O2 54.6(3) . .
O1 O2' O2 89.9(4) 2_548 .
O1' O2' O2 88.2(4) . .
P1 O2' Mo5 124.1(3) . .
O1 O2' Mo5 70.1(3) 2_548 .
O1' O2' Mo5 132.7(3) . .
O2 O2' Mo5 132.4(3) . .
P1 O2' Mo1 123.2(3) . 2_548
O1 O2' Mo1 133.0(3) 2_548 2_548
O1' O2' Mo1 68.6(2) . 2_548
O2 O2' Mo1 128.8(3) . 2_548
Mo5 O2' Mo1 93.39(19) . 2_548
P1 O2' Mo6 123.0(3) . 2_548
O1 O2' Mo6 131.4(3) 2_548 2_548
O1' O2' Mo6 129.5(3) . 2_548
O2 O2' Mo6 68.4(3) . 2_548
Mo5 O2' Mo6 92.67(19) . 2_548
Mo1 O2' Mo6 91.57(19) 2_548 2_548
P1 O2 O1 53.7(3) . .
P1 O2 O2' 54.0(3) . .
O1 O2 O2' 89.3(4) . .
P1 O2 Mo3 122.2(3) . .
O1 O2 Mo3 131.1(3) . .
O2' O2 Mo3 130.2(3) . .
P1 O2 Mo2 124.8(3) . 2_548
O1 O2 Mo2 71.1(3) . 2_548
O2' O2 Mo2 132.1(3) . 2_548
Mo3 O2 Mo2 92.87(19) . 2_548
P1 O2 Mo6 123.1(3) . 2_548
O1 O2 Mo6 132.6(3) . 2_548
O2' O2 Mo6 69.1(3) . 2_548
Mo3 O2 Mo6 92.6(2) . 2_548
Mo2 O2 Mo6 92.41(19) 2_548 2_548
Mo6 O3 Mo3 139.0(3) . 2_548
Mo3 O4 Mo1 138.4(3) . .
Mo1 O5 Mo4 139.7(3) . .
Mo1 O6 Mo6 137.4(3) . .
Mo3 O7 Mo4 138.1(3) . .
Mo2 O8 Mo6 138.6(3) . .
Mo2 O11 Mo3 138.1(3) . 2_548
Mo5 O12 Mo1 140.2(3) 2_548 .
Mo6 O15 Mo5 137.8(3) . 2_548
Mo5 O16 Mo2 138.1(3) . .
Mo2 O17 Mo4 140.4(3) . .
Mo5 O18 Mo4 138.2(3) . .
N1 Cu1 N12 176.8(3) . 1_464
N7 Cu2 N6 173.5(2) . .
N16 Cu3 N13 173.4(2) . .
C2 N1 C1 103.2(5) . .
C2 N1 Cu1 129.3(4) . .
C1 N1 Cu1 127.5(4) . .
C1 N2 N3 102.5(5) . .
C2 N3 N2 109.9(5) . .
C2 N3 C3 129.2(5) . .
N2 N3 C3 120.7(4) . .
C12 N4 N5 102.7(5) . .
C11 N5 N4 110.0(4) . .
C11 N5 C10 128.3(4) . .
N4 N5 C10 121.6(4) . .
C11 N6 C12 102.2(5) . .
C11 N6 Cu2 125.6(4) . .
C12 N6 Cu2 132.1(4) . .
C14 N7 C13 102.9(5) . .
C14 N7 Cu2 128.4(4) . .
C13 N7 Cu2 128.7(4) . .
C13 N8 N9 102.7(5) . .
C14 N9 N8 110.4(4) . .
C14 N9 C15 128.3(5) . .
N8 N9 C15 120.9(5) . .
C23 N10 N11 110.7(5) . .
C23 N10 C22 127.5(6) . .
N11 N10 C22 121.8(5) . .
C24 N11 N10 103.4(5) . .
C23 N12 C24 104.7(5) . .
C23 N12 Cu1 125.8(5) . 1_646
C24 N12 Cu1 129.4(5) . 1_646
C26 N13 C25 101.9(5) . .
C26 N13 Cu3 126.7(4) . .
C25 N13 Cu3 131.2(5) . .
C25 N14 N15 103.3(5) . .
C26 N15 N14 109.2(5) . .
C26 N15 C27 129.1(5) . .
N14 N15 C27 121.6(5) . .
C31 N16 C32 102.5(5) . .
C31 N16 Cu3 132.2(4) . .
C32 N16 Cu3 125.2(4) . .
C32 N17 N18 102.9(5) . .
C31 N18 N17 111.0(5) . .
C31 N18 C33 129.0(5) . .
N17 N18 C33 119.6(5) . .
N2 C1 N1 114.2(5) . .
N2 C1 H1A 122.9 . .
N1 C1 H1A 122.9 . .
N1 C2 N3 110.2(5) . .
N1 C2 H2A 124.9 . .
N3 C2 H2A 124.9 . .
N3 C3 C4 115.5(5) . .
N3 C3 H3A 108.4 . .
C4 C3 H3A 108.4 . .
N3 C3 H3B 108.4 . .
C4 C3 H3B 108.4 . .
H3A C3 H3B 107.5 . .
C5 C4 C9 118.3(5) . .
C5 C4 C3 124.0(5) . .
C9 C4 C3 117.5(5) . .
C4 C5 C6 120.9(5) . .
C4 C5 H5A 119.6 . .
C6 C5 H5A 119.6 . .
C5 C6 C7 120.0(5) . .
C5 C6 H6A 120.0 . .
C7 C6 H6A 120.0 . .
C8 C7 C6 119.3(5) . .
C8 C7 C10 120.3(5) . .
C6 C7 C10 120.4(5) . .
C7 C8 C9 120.1(5) . .
C7 C8 H8A 120.0 . .
C9 C8 H8A 120.0 . .
C8 C9 C4 121.3(5) . .
C8 C9 H9A 119.3 . .
C4 C9 H9A 119.3 . .
N5 C10 C7 111.2(4) . .
N5 C10 H10A 109.4 . .
C7 C10 H10A 109.4 . .
N5 C10 H10B 109.4 . .
C7 C10 H10B 109.4 . .
H10A C10 H10B 108.0 . .
N5 C11 N6 110.3(5) . .
N5 C11 H11A 124.8 . .
N6 C11 H11A 124.8 . .
N4 C12 N6 114.8(5) . .
N4 C12 H12A 122.6 . .
N6 C12 H12A 122.6 . .
N8 C13 N7 114.2(5) . .
N8 C13 H13A 122.9 . .
N7 C13 H13A 122.9 . .
N9 C14 N7 109.8(5) . .
N9 C14 H14A 125.1 . .
N7 C14 H14A 125.1 . .
N9 C15 C16 110.3(5) . .
N9 C15 H15A 109.6 . .
C16 C15 H15A 109.6 . .
N9 C15 H15B 109.6 . .
C16 C15 H15B 109.6 . .
H15A C15 H15B 108.1 . .
C17 C16 C21 118.6(6) . .
C17 C16 C15 120.6(6) . .
C21 C16 C15 120.8(6) . .
C16 C17 C18 120.6(5) . .
C16 C17 H17A 119.7 . .
C18 C17 H17A 119.7 . .
C17 C18 C19 120.2(6) . .
C17 C18 H18A 119.9 . .
C19 C18 H18A 119.9 . .
C20 C19 C18 118.6(6) . .
C20 C19 C22 121.4(6) . .
C18 C19 C22 120.1(6) . .
C19 C20 C21 121.1(6) . .
C19 C20 H20A 119.5 . .
C21 C20 H20A 119.4 . .
C20 C21 C16 120.8(6) . .
C20 C21 H21A 119.6 . .
C16 C21 H21A 119.6 . .
N10 C22 C19 112.2(5) . .
N10 C22 H22A 109.2 . .
C19 C22 H22A 109.2 . .
N10 C22 H22B 109.2 . .
C19 C22 H22B 109.2 . .
H22A C22 H22B 107.9 . .
N12 C23 N10 108.4(6) . .
N12 C23 H23A 125.8 . .
N10 C23 H23A 125.8 . .
N11 C24 N12 112.7(7) . .
N11 C24 H24A 123.6 . .
N12 C24 H24A 123.6 . .
N14 C25 N13 114.7(6) . .
N14 C25 H25A 122.7 . .
N13 C25 H25A 122.7 . .
N15 C26 N13 111.0(5) . .
N15 C26 H26A 124.5 . .
N13 C26 H26A 124.5 . .
N15 C27 C28 113.6(5) . .
N15 C27 H27A 108.8 . .
C28 C27 H27A 108.8 . .
N15 C27 H27B 108.8 . .
C28 C27 H27B 108.8 . .
H27A C27 H27B 107.7 . .
C30 C28 C29 118.4(6) . .
C30 C28 C27 121.6(6) . .
C29 C28 C27 119.9(5) . .
C30 C29 C28 120.5(5) 2_765 .
C30 C29 H29 119.8 2_765 .
C28 C29 H29 119.8 . .
C29 C30 C28 121.1(6) 2_765 .
C29 C30 H30 119.4 2_765 .
C28 C30 H30 119.4 . .
N18 C31 N16 109.3(5) . .
N18 C31 H31A 125.4 . .
N16 C31 H31A 125.4 . .
N17 C32 N16 114.3(6) . .
N17 C32 H32A 122.8 . .
N16 C32 H32A 122.8 . .
N18 C33 C34 110.1(5) . .
N18 C33 H33A 109.6 . .
C34 C33 H33A 109.6 . .
N18 C33 H33B 109.6 . .
C34 C33 H33B 109.6 . .
H33A C33 H33B 108.2 . .
C35 C34 C36 118.5(6) . 2_656
C35 C34 C33 120.2(5) . .
C36 C34 C33 121.3(6) 2_656 .
C36 C35 C34 121.1(5) . .
C36 C35 H35A 119.5 . .
C34 C35 H35A 119.5 . .
C35 C36 C34 120.5(6) . 2_656
C35 C36 H36 119.8 . .
C34 C36 H36 119.8 2_656 .

loop_
_geom_bond_atom_site_label_1
_geom_bond_atom_site_label_2
_geom_bond_distance
_geom_bond_site_symmetry_2
P1 O1 1.501(6) 2_548
P1 O1 1.501(6) .
P1 O2' 1.541(6) 2_548
P1 O2' 1.541(6) .
P1 O1' 1.542(5) 2_548
P1 O1' 1.542(5) .
P1 O2 1.552(6) 2_548
P1 O2 1.552(6) .
Mo1 O13 1.664(3) .
Mo1 O5 1.883(4) .
Mo1 O4 1.899(4) .
Mo1 O6 1.912(4) .
Mo1 O12 1.914(4) .
Mo1 O1' 2.473(6) 2_548
Mo1 O2' 2.481(6) 2_548
Mo2 O9 1.673(4) .
Mo2 O17 1.890(4) .
Mo2 O8 1.890(4) .
Mo2 O11 1.901(4) .
Mo2 O16 1.933(4) .
Mo2 O2 2.459(6) 2_548
Mo2 O1 2.513(6) 2_548
Mo3 O19 1.675(3) .
Mo3 O4 1.886(4) .
Mo3 O7 1.897(5) .
Mo3 O11 1.903(4) 2_548
Mo3 O3 1.908(4) 2_548
Mo3 O2 2.443(6) .
Mo3 O1' 2.455(6) 2_548
Mo4 O10 1.674(3) .
Mo4 O5 1.896(4) .
Mo4 O17 1.906(4) .
Mo4 O7 1.912(4) .
Mo4 O18 1.918(4) .
Mo4 O1' 2.454(5) 2_548
Mo4 O1 2.504(6) 2_548
Mo5 O14 1.669(4) .
Mo5 O16 1.880(4) .
Mo5 O18 1.887(4) .
Mo5 O12 1.893(4) 2_548
Mo5 O15 1.931(4) 2_548
Mo5 O2' 2.438(6) .
Mo5 O1 2.466(6) 2_548
Mo6 O20 1.670(4) .
Mo6 O15 1.893(4) .
Mo6 O3 1.894(4) .
Mo6 O6 1.914(4) .
Mo6 O8 1.922(4) .
Mo6 O2 2.482(6) 2_548
Mo6 O2' 2.493(6) 2_548
O1' O1 1.730(8) .
O1' O2' 1.788(8) .
O1' Mo3 2.455(6) 2_548
O1' Mo4 2.454(5) 2_548
O1' Mo1 2.473(6) 2_548
O1 O2' 1.740(8) 2_548
O1 O2 1.747(8) .
O1 Mo5 2.466(6) 2_548
O1 Mo4 2.504(6) 2_548
O1 Mo2 2.513(6) 2_548
O2' O1 1.740(8) 2_548
O2' O2 1.804(8) .
O2' Mo1 2.481(6) 2_548
O2' Mo6 2.493(6) 2_548
O2 Mo2 2.459(6) 2_548
O2 Mo6 2.482(6) 2_548
O3 Mo3 1.908(4) 2_548
O11 Mo3 1.903(4) 2_548
O12 Mo5 1.893(4) 2_548
O15 Mo5 1.931(4) 2_548
Cu1 N1 1.874(4) .
Cu1 N12 1.880(5) 1_464
Cu2 N7 1.874(4) .
Cu2 N6 1.881(5) .
Cu3 N16 1.885(5) .
Cu3 N13 1.894(5) .
N1 C2 1.313(7) .
N1 C1 1.343(8) .
N2 C1 1.308(7) .
N2 N3 1.351(6) .
N3 C2 1.312(7) .
N3 C3 1.451(6) .
N4 C12 1.299(8) .
N4 N5 1.359(6) .
N5 C11 1.306(7) .
N5 C10 1.462(6) .
N6 C11 1.333(7) .
N6 C12 1.352(8) .
N7 C14 1.330(7) .
N7 C13 1.359(7) .
N8 C13 1.305(7) .
N8 N9 1.357(7) .
N9 C14 1.312(7) .
N9 C15 1.467(6) .
N10 C23 1.334(7) .
N10 N11 1.351(7) .
N10 C22 1.470(8) .
N11 C24 1.305(8) .
N12 C23 1.315(9) .
N12 C24 1.371(9) .
N12 Cu1 1.880(5) 1_646
N13 C26 1.330(8) .
N13 C25 1.364(8) .
N14 C25 1.293(8) .
N14 N15 1.363(7) .
N15 C26 1.315(7) .
N15 C27 1.474(8) .
N16 C31 1.334(7) .
N16 C32 1.364(8) .
N17 C32 1.299(8) .
N17 N18 1.341(7) .
N18 C31 1.316(7) .
N18 C33 1.471(7) .
C1 H1A 0.9300 .
C2 H2A 0.9300 .
C3 C4 1.519(7) .
C3 H3A 0.9700 .
C3 H3B 0.9700 .
C4 C5 1.376(7) .
C4 C9 1.391(7) .
C5 C6 1.389(8) .
C5 H5A 0.9300 .
C6 C7 1.395(7) .
C6 H6A 0.9300 .
C7 C8 1.373(7) .
C7 C10 1.519(7) .
C8 C9 1.383(8) .
C8 H8A 0.9300 .
C9 H9A 0.9300 .
C10 H10A 0.9700 .
C10 H10B 0.9700 .
C11 H11A 0.9300 .
C12 H12A 0.9300 .
C13 H13A 0.9300 .
C14 H14A 0.9300 .
C15 C16 1.506(9) .
C15 H15A 0.9700 .
C15 H15B 0.9700 .
C16 C17 1.379(8) .
C16 C21 1.382(9) .
C17 C18 1.388(8) .
C17 H17A 0.9300 .
C18 C19 1.397(7) .
C18 H18A 0.9300 .
C19 C20 1.367(9) .
C19 C22 1.503(9) .
C20 C21 1.377(10) .
C20 H20A 0.9300 .
C21 H21A 0.9300 .
C22 H22A 0.9700 .
C22 H22B 0.9700 .
C23 H23A 0.9300 .
C24 H24A 0.9300 .
C25 H25A 0.9300 .
C26 H26A 0.9300 .
C27 C28 1.497(9) .
C27 H27A 0.9700 .
C27 H27B 0.9700 .
C28 C30 1.384(8) .
C28 C29 1.393(9) .
C29 C30 1.363(9) 2_765
C29 H29 0.9300 .
C30 C29 1.363(9) 2_765
C30 H30 0.9300 .
C31 H31A 0.9300 .
C32 H32A 0.9300 .
C33 C34 1.502(8) .
C33 H33A 0.9700 .
C33 H33B 0.9700 .
C34 C35 1.382(8) .
C34 C36 1.392(8) 2_656
C35 C36 1.369(9) .
C35 H35A 0.9300 .
C36 C34 1.392(8) 2_656
C36 H36 0.9300 .
